data_7015463
loop_
_publ_author_name
'Kolychev, Eugene L.'
'Shuntikov, Viacheslav V.'
'Khrustalev, Victor N.'
'Bush, Alexander A.'
'Nechaev, Mikhail S.'

_publ_section_title
;
 Dual reactivity of N-heterocyclic carbenes towards copper(II) salts.
;
_journal_issue 12
_journal_name_full 'Dalton transactions (Cambridge, England : 2003)'
_journal_page_first 3074
_journal_page_last 3076
_journal_paper_doi 10.1039/c0dt01630f
_journal_volume 40
_journal_year 2011
_chemical_formula_moiety 'C25 H30 Cu N2 O4'
_chemical_formula_sum 'C25 H30 Cu N2 O4'
_chemical_formula_weight 486.05
_chemical_name_systematic
;
?
;
_space_group_IT_number 2
_symmetry_cell_setting triclinic
_symmetry_space_group_name_Hall '-P 1'
_symmetry_space_group_name_H-M 'P -1'
_atom_sites_solution_hydrogens geom
_atom_sites_solution_primary direct
_atom_sites_solution_secondary difmap
_audit_creation_method SHELXL-97
_cell_angle_alpha 83.440(7)
_cell_angle_beta 73.973(6)
_cell_angle_gamma 71.022(6)
_cell_formula_units_Z 2
_cell_length_a 8.480(3)
_cell_length_b 12.416(4)
_cell_length_c 12.623(4)
_cell_measurement_reflns_used 2480
_cell_measurement_temperature 100(2)
_cell_measurement_theta_max 26.28
_cell_measurement_theta_min 2.45
_cell_volume 1207.5(7)
_computing_cell_refinement 'SAINTPlus, v. 6.2 (Bruker, 2001)'
_computing_data_collection 'APEX2 (Bruker, 2005)'
_computing_data_reduction 'SAINTPlus, v. 6.2 (Bruker, 2001)'
_computing_molecular_graphics 'SHELXTL, v. 6.12 (Sheldrick, 2001)'
_computing_publication_material 'SHELXTL, v. 6.12 (Sheldrick, 2001)'
_computing_structure_refinement 'SHELXTL, v. 6.12 (Sheldrick, 2001)'
_computing_structure_solution 'SHELXTL, v. 6.12 (Sheldrick, 2001)'
_diffrn_ambient_temperature 100(2)
_diffrn_measured_fraction_theta_full 0.986
_diffrn_measured_fraction_theta_max 0.986
_diffrn_measurement_device_type 'Bruker APEX-II CCD'
_diffrn_measurement_method '\f and \w scans'
_diffrn_radiation_monochromator graphite
_diffrn_radiation_source 'fine-focus sealed tube'
_diffrn_radiation_type MoK\a
_diffrn_radiation_wavelength 0.71073
_diffrn_reflns_av_R_equivalents 0.0566
_diffrn_reflns_av_sigmaI/netI 0.0797
_diffrn_reflns_limit_h_max 11
_diffrn_reflns_limit_h_min -11
_diffrn_reflns_limit_k_max 16
_diffrn_reflns_limit_k_min -16
_diffrn_reflns_limit_l_max 16
_diffrn_reflns_limit_l_min -16
_diffrn_reflns_number 13026
_diffrn_reflns_theta_full 28.00
_diffrn_reflns_theta_max 28.00
_diffrn_reflns_theta_min 1.68
_exptl_absorpt_coefficient_mu 0.937
_exptl_absorpt_correction_T_max 0.929
_exptl_absorpt_correction_T_min 0.729
_exptl_absorpt_correction_type multi-scan
_exptl_absorpt_process_details 'SADABS (Sheldrick, 2003)'
_exptl_crystal_colour blue
_exptl_crystal_density_diffrn 1.337
_exptl_crystal_density_method 'not measured'
_exptl_crystal_description plate
_exptl_crystal_F_000 510
_exptl_crystal_size_max 0.36
_exptl_crystal_size_mid 0.32
_exptl_crystal_size_min 0.08
_refine_diff_density_max 1.716
_refine_diff_density_min -1.148
_refine_diff_density_rms 0.173
_refine_ls_extinction_method none
_refine_ls_goodness_of_fit_ref 1.007
_refine_ls_hydrogen_treatment constr
_refine_ls_matrix_type full
_refine_ls_number_parameters 297
_refine_ls_number_reflns 5740
_refine_ls_number_restraints 0
_refine_ls_restrained_S_all 1.007
_refine_ls_R_factor_all 0.1008
_refine_ls_R_factor_gt 0.0810
_refine_ls_shift/su_max 0.000
_refine_ls_shift/su_mean 0.000
_refine_ls_structure_factor_coef Fsqd
_refine_ls_weighting_details 'calc w=1/[\s^2^(Fo^2^)+(0.048P)^2^+12.703P] where P=(Fo^2^+2Fc^2^)/3'
_refine_ls_weighting_scheme calc
_refine_ls_wR_factor_gt 0.2021
_refine_ls_wR_factor_ref 0.2130
_reflns_number_gt 4417
_reflns_number_total 5740
_reflns_threshold_expression I>2\s(I)
_cod_data_source_file c0dt01630f.txt
_cod_data_source_block CuOAc2
_cod_depositor_comments
;
The following automatic conversions were performed:
'_symmetry_cell_setting' value 'Triclinic' changed to 'triclinic'
according to '/home/saulius/struct/CIF-dictionaries/cif_core.dic'
dictionary named 'cif_core.dic' version 2.4.1 from 2010-06-29.

Automatic conversion script
Id: cif_fix_enum 1555 2011-01-17 13:19:09Z saulius 
;
_cod_database_code 7015463

loop_
_symmetry_equiv_pos_as_xyz
'x, y, z'
'-x, -y, -z'

loop_
_atom_site_label
_atom_site_type_symbol
_atom_site_fract_x
_atom_site_fract_y
_atom_site_fract_z
_atom_site_U_iso_or_equiv
_atom_site_adp_type
_atom_site_occupancy
_atom_site_symmetry_multiplicity
_atom_site_calc_flag
_atom_site_refinement_flags
_atom_site_disorder_assembly
_atom_site_disorder_group
Cu1 Cu 0.86720(6) 0.74171(4) 0.73203(4) 0.01738(10) Uani 1 1 d . . .
O1 O 0.8507(4) 0.8507(2) 0.6043(2) 0.0265(7) Uani 1 1 d . . .
O2 O 0.7586(3) 0.7049(2) 0.6173(2) 0.0225(6) Uani 1 1 d . . .
O3 O 0.8272(3) 0.6289(2) 0.8502(2) 0.0215(6) Uani 1 1 d . . .
O4 O 0.6125(3) 0.7896(2) 0.8756(2) 0.0222(6) Uani 1 1 d . . .
N1 N 1.2314(4) 0.7228(2) 0.6877(3) 0.0167(7) Uani 1 1 d . . .
N2 N 1.1027(4) 0.7906(3) 0.8469(3) 0.0170(7) Uani 1 1 d . . .
C1 C 1.0769(4) 0.7542(3) 0.7597(3) 0.0150(7) Uani 1 1 d . . .
C2 C 1.3557(5) 0.7383(3) 0.7310(3) 0.0210(8) Uani 1 1 d . . .
H2 H 1.4751 0.7222 0.6958 0.025 Uiso 1 1 calc R . .
C3 C 1.2769(4) 0.7800(3) 0.8312(3) 0.0208(8) Uani 1 1 d . . .
H3 H 1.3283 0.7987 0.8817 0.025 Uiso 1 1 calc R . .
C4 C 1.2556(5) 0.6827(3) 0.5800(3) 0.0183(8) Uani 1 1 d . . .
C5 C 1.2597(5) 0.5707(3) 0.5697(3) 0.0199(8) Uani 1 1 d . . .
C6 C 1.2693(5) 0.5379(3) 0.4665(3) 0.0263(10) Uani 1 1 d . . .
H6 H 1.2736 0.4620 0.4573 0.032 Uiso 1 1 calc R . .
C7 C 1.2727(6) 0.6124(4) 0.3763(3) 0.0271(10) Uani 1 1 d . . .
C8 C 1.2696(5) 0.7230(4) 0.3902(3) 0.0258(10) Uani 1 1 d . . .
H8 H 1.2747 0.7741 0.3282 0.031 Uiso 1 1 calc R . .
C9 C 1.2592(5) 0.7602(3) 0.4916(3) 0.0218(9) Uani 1 1 d . . .
C10 C 1.2537(6) 0.4886(3) 0.6669(4) 0.0272(10) Uani 1 1 d . . .
H10A H 1.2803 0.4116 0.6412 0.041 Uiso 1 1 calc R . .
H10B H 1.1382 0.5109 0.7173 0.041 Uiso 1 1 calc R . .
H10C H 1.3388 0.4897 0.7055 0.041 Uiso 1 1 calc R . .
C11 C 1.2793(7) 0.5744(4) 0.2659(4) 0.0406(12) Uani 1 1 d . . .
H11A H 1.2202 0.6395 0.2247 0.061 Uiso 1 1 calc R . .
H11B H 1.2223 0.5154 0.2765 0.061 Uiso 1 1 calc R . .
H11C H 1.3998 0.5434 0.2245 0.061 Uiso 1 1 calc R . .
C12 C 1.2422(6) 0.8823(3) 0.5075(4) 0.0291(10) Uani 1 1 d . . .
H12A H 1.2414 0.9250 0.4372 0.044 Uiso 1 1 calc R . .
H12B H 1.3398 0.8850 0.5332 0.044 Uiso 1 1 calc R . .
H12C H 1.1343 0.9164 0.5623 0.044 Uiso 1 1 calc R . .
C13 C 0.9686(5) 0.8318(3) 0.9445(3) 0.0186(8) Uani 1 1 d . . .
C14 C 0.8561(5) 0.9435(3) 0.9428(3) 0.0189(8) Uani 1 1 d . . .
C15 C 0.7199(5) 0.9777(3) 1.0338(3) 0.0210(8) Uani 1 1 d . . .
H15 H 0.6415 1.0525 1.0339 0.025 Uiso 1 1 calc R . .
C16 C 0.6937(5) 0.9058(3) 1.1258(3) 0.0212(8) Uani 1 1 d . . .
C17 C 0.8099(5) 0.7962(3) 1.1245(3) 0.0210(8) Uani 1 1 d . . .
H17 H 0.7961 0.7473 1.1876 0.025 Uiso 1 1 calc R . .
C18 C 0.9440(5) 0.7578(3) 1.0335(3) 0.0195(8) Uani 1 1 d . . .
C19 C 0.8872(5) 1.0227(3) 0.8454(3) 0.0243(9) Uani 1 1 d . . .
H19A H 0.7924 1.0945 0.8561 0.036 Uiso 1 1 calc R . .
H19B H 0.8932 0.9874 0.7782 0.036 Uiso 1 1 calc R . .
H19C H 0.9961 1.0378 0.8384 0.036 Uiso 1 1 calc R . .
C20 C 0.5438(6) 0.9471(4) 1.2240(4) 0.0296(10) Uani 1 1 d . . .
H20A H 0.5100 0.8821 1.2632 0.044 Uiso 1 1 calc R . .
H20B H 0.4464 1.0004 1.1990 0.044 Uiso 1 1 calc R . .
H20C H 0.5774 0.9859 1.2736 0.044 Uiso 1 1 calc R . .
C21 C 1.0633(5) 0.6360(3) 1.0302(4) 0.0253(9) Uani 1 1 d . . .
H21A H 1.1825 0.6365 1.0170 0.038 Uiso 1 1 calc R . .
H21B H 1.0536 0.5962 0.9706 0.038 Uiso 1 1 calc R . .
H21C H 1.0307 0.5967 1.1008 0.038 Uiso 1 1 calc R . .
C22 C 0.7898(5) 0.7906(3) 0.5627(3) 0.0223(9) Uani 1 1 d . . .
C23 C 0.7602(7) 0.8190(5) 0.4496(4) 0.0404(12) Uani 1 1 d . . .
H23A H 0.6709 0.7882 0.4425 0.061 Uiso 1 1 calc R . .
H23B H 0.8676 0.7854 0.3942 0.061 Uiso 1 1 calc R . .
H23C H 0.7227 0.9019 0.4382 0.061 Uiso 1 1 calc R . .
C24 C 0.6810(5) 0.6920(3) 0.9063(3) 0.0202(8) Uani 1 1 d . . .
C25 C 0.5957(6) 0.6406(4) 1.0112(4) 0.0313(11) Uani 1 1 d . . .
H25A H 0.5071 0.7013 1.0573 0.047 Uiso 1 1 calc R . .
H25B H 0.6822 0.5988 1.0513 0.047 Uiso 1 1 calc R . .
H25C H 0.5421 0.5882 0.9935 0.047 Uiso 1 1 calc R . .

loop_
_atom_site_aniso_label
_atom_site_aniso_U_11
_atom_site_aniso_U_22
_atom_site_aniso_U_33
_atom_site_aniso_U_23
_atom_site_aniso_U_13
_atom_site_aniso_U_12
Cu1 0.01404(17) 0.01398(18) 0.0269(2) 0.00216(16) -0.00878(15) -0.00588(14)
O1 0.0296(12) 0.0209(12) 0.0380(15) 0.0069(11) -0.0183(11) -0.0142(10)
O2 0.0231(12) 0.0220(12) 0.0250(13) -0.0011(10) -0.0062(10) -0.0102(10)
O3 0.0161(11) 0.0153(11) 0.0320(15) 0.0020(10) -0.0046(10) -0.0053(9)
O4 0.0182(11) 0.0175(12) 0.0295(14) 0.0000(10) -0.0053(10) -0.0046(10)
N1 0.0136(12) 0.0127(13) 0.0251(15) -0.0001(11) -0.0051(11) -0.0058(10)
N2 0.0132(12) 0.0148(13) 0.0256(15) -0.0005(11) -0.0073(11) -0.0056(10)
C1 0.0146(14) 0.0109(14) 0.0176(16) -0.0009(12) -0.0020(12) -0.0029(12)
C2 0.0121(14) 0.0190(16) 0.034(2) 0.0001(14) -0.0083(14) -0.0055(12)
C3 0.0131(14) 0.0204(17) 0.0320(19) -0.0008(14) -0.0105(14) -0.0053(13)
C4 0.0194(16) 0.0144(15) 0.0172(17) 0.0004(13) -0.0010(13) -0.0036(13)
C5 0.0168(15) 0.0148(15) 0.0265(19) -0.0006(14) -0.0033(14) -0.0046(13)
C6 0.0324(19) 0.0182(17) 0.028(2) -0.0039(15) -0.0021(16) -0.0103(15)
C7 0.0312(19) 0.029(2) 0.0189(18) -0.0055(15) -0.0020(16) -0.0086(16)
C8 0.0280(18) 0.0241(18) 0.0228(19) 0.0031(15) -0.0010(15) -0.0105(15)
C9 0.0203(16) 0.0184(16) 0.0242(19) 0.0011(14) -0.0020(14) -0.0062(14)
C10 0.0326(19) 0.0185(17) 0.030(2) 0.0023(15) -0.0070(17) -0.0085(15)
C11 0.058(3) 0.046(2) 0.026(2) -0.0057(19) -0.007(2) -0.028(2)
C12 0.036(2) 0.0199(18) 0.030(2) 0.0019(16) -0.0040(17) -0.0110(16)
C13 0.0201(15) 0.0170(15) 0.0211(17) -0.0042(13) -0.0066(13) -0.0065(13)
C14 0.0212(15) 0.0151(15) 0.0239(18) 0.0013(13) -0.0095(13) -0.0077(13)
C15 0.0244(16) 0.0136(15) 0.0258(18) -0.0048(13) -0.0071(14) -0.0048(13)
C16 0.0220(16) 0.0198(16) 0.0230(18) -0.0031(14) -0.0043(14) -0.0084(14)
C17 0.0264(17) 0.0176(16) 0.0205(18) 0.0045(13) -0.0068(14) -0.0097(14)
C18 0.0253(16) 0.0140(15) 0.0228(18) 0.0018(13) -0.0107(14) -0.0077(13)
C19 0.0261(17) 0.0162(16) 0.031(2) 0.0022(15) -0.0084(15) -0.0067(14)
C20 0.031(2) 0.030(2) 0.025(2) -0.0034(16) 0.0001(17) -0.0093(17)
C21 0.0281(18) 0.0152(16) 0.032(2) 0.0027(15) -0.0128(16) -0.0030(15)
C22 0.0192(15) 0.0177(16) 0.031(2) 0.0035(15) -0.0103(14) -0.0053(13)
C23 0.051(2) 0.045(3) 0.033(2) 0.0093(19) -0.0223(19) -0.020(2)
C24 0.0177(14) 0.0188(16) 0.0282(19) -0.0028(14) -0.0070(14) -0.0094(13)
C25 0.0287(19) 0.032(2) 0.031(2) 0.0030(17) -0.0009(17) -0.0131(17)

loop_
_atom_type_symbol
_atom_type_description
_atom_type_scat_dispersion_real
_atom_type_scat_dispersion_imag
_atom_type_scat_source
C C 0.0033 0.0016 'International Tables Vol C Tables 4.2.6.8 and 6.1.1.4'
H H 0.0000 0.0000 'International Tables Vol C Tables 4.2.6.8 and 6.1.1.4'
N N 0.0061 0.0033 'International Tables Vol C Tables 4.2.6.8 and 6.1.1.4'
O O 0.0106 0.0060 'International Tables Vol C Tables 4.2.6.8 and 6.1.1.4'
Cu Cu 0.3201 1.2651 'International Tables Vol C Tables 4.2.6.8 and 6.1.1.4'

loop_
_geom_angle_atom_site_label_1
_geom_angle_atom_site_label_2
_geom_angle_atom_site_label_3
_geom_angle
_geom_angle_site_symmetry_1
_geom_angle_site_symmetry_3
_geom_angle_publ_flag
C1 Cu1 O3 96.79(13) . . ?
C1 Cu1 O1 98.97(13) . . ?
O3 Cu1 O1 164.23(12) . . ?
C1 Cu1 O2 145.81(13) . . ?
O3 Cu1 O2 101.73(12) . . ?
O1 Cu1 O2 64.34(12) . . ?
C1 Cu1 O4 117.67(13) . . ?
O3 Cu1 O4 60.55(10) . . ?
O1 Cu1 O4 111.68(11) . . ?
O2 Cu1 O4 96.48(11) . . ?
C1 Cu1 C22 124.57(14) . . ?
O3 Cu1 C22 133.75(14) . . ?
O1 Cu1 C22 32.22(13) . . ?
O2 Cu1 C22 32.18(13) . . ?
O4 Cu1 C22 107.99(12) . . ?
C1 Cu1 C24 109.63(14) . . ?
O3 Cu1 C24 31.17(11) . . ?
O1 Cu1 C24 139.79(12) . . ?
O2 Cu1 C24 100.89(13) . . ?
O4 Cu1 C24 29.39(10) . . ?
C22 Cu1 C24 125.35(14) . . ?
C22 O1 Cu1 90.5(2) . . ?
C22 O2 Cu1 86.5(3) . . ?
C24 O3 Cu1 96.8(2) . . ?
C24 O4 Cu1 80.6(2) . . ?
C1 N1 C2 110.4(3) . . ?
C1 N1 C4 122.3(3) . . ?
C2 N1 C4 127.2(3) . . ?
C1 N2 C3 110.9(3) . . ?
C1 N2 C13 123.7(3) . . ?
C3 N2 C13 125.3(3) . . ?
N2 C1 N1 105.5(3) . . ?
N2 C1 Cu1 131.1(2) . . ?
N1 C1 Cu1 123.4(3) . . ?
C3 C2 N1 107.3(3) . . ?
C3 C2 H2 126.3 . . ?
N1 C2 H2 126.3 . . ?
C2 C3 N2 105.8(4) . . ?
C2 C3 H3 127.1 . . ?
N2 C3 H3 127.1 . . ?
C9 C4 C5 122.4(4) . . ?
C9 C4 N1 118.2(3) . . ?
C5 C4 N1 119.1(3) . . ?
C6 C5 C4 117.6(4) . . ?
C6 C5 C10 120.9(4) . . ?
C4 C5 C10 121.6(4) . . ?
C7 C6 C5 121.8(4) . . ?
C7 C6 H6 119.1 . . ?
C5 C6 H6 119.1 . . ?
C6 C7 C8 118.7(4) . . ?
C6 C7 C11 120.3(4) . . ?
C8 C7 C11 121.0(4) . . ?
C9 C8 C7 121.8(4) . . ?
C9 C8 H8 119.1 . . ?
C7 C8 H8 119.1 . . ?
C8 C9 C4 117.7(4) . . ?
C8 C9 C12 121.3(4) . . ?
C4 C9 C12 120.9(4) . . ?
C5 C10 H10A 109.5 . . ?
C5 C10 H10B 109.5 . . ?
H10A C10 H10B 109.5 . . ?
C5 C10 H10C 109.5 . . ?
H10A C10 H10C 109.5 . . ?
H10B C10 H10C 109.5 . . ?
C7 C11 H11A 109.5 . . ?
C7 C11 H11B 109.5 . . ?
H11A C11 H11B 109.5 . . ?
C7 C11 H11C 109.5 . . ?
H11A C11 H11C 109.5 . . ?
H11B C11 H11C 109.5 . . ?
C9 C12 H12A 109.5 . . ?
C9 C12 H12B 109.5 . . ?
H12A C12 H12B 109.5 . . ?
C9 C12 H12C 109.5 . . ?
H12A C12 H12C 109.5 . . ?
H12B C12 H12C 109.5 . . ?
C18 C13 C14 121.7(3) . . ?
C18 C13 N2 119.3(3) . . ?
C14 C13 N2 118.8(3) . . ?
C15 C14 C13 117.7(3) . . ?
C15 C14 C19 121.6(3) . . ?
C13 C14 C19 120.6(3) . . ?
C14 C15 C16 121.9(3) . . ?
C14 C15 H15 119.1 . . ?
C16 C15 H15 119.1 . . ?
C17 C16 C15 118.5(3) . . ?
C17 C16 C20 121.5(4) . . ?
C15 C16 C20 120.1(3) . . ?
C18 C17 C16 121.2(4) . . ?
C18 C17 H17 119.4 . . ?
C16 C17 H17 119.4 . . ?
C17 C18 C13 118.9(3) . . ?
C17 C18 C21 120.8(3) . . ?
C13 C18 C21 120.2(3) . . ?
C14 C19 H19A 109.5 . . ?
C14 C19 H19B 109.5 . . ?
H19A C19 H19B 109.5 . . ?
C14 C19 H19C 109.5 . . ?
H19A C19 H19C 109.5 . . ?
H19B C19 H19C 109.5 . . ?
C16 C20 H20A 109.5 . . ?
C16 C20 H20B 109.5 . . ?
H20A C20 H20B 109.5 . . ?
C16 C20 H20C 109.5 . . ?
H20A C20 H20C 109.5 . . ?
H20B C20 H20C 109.5 . . ?
C18 C21 H21A 109.5 . . ?
C18 C21 H21B 109.5 . . ?
H21A C21 H21B 109.5 . . ?
C18 C21 H21C 109.5 . . ?
H21A C21 H21C 109.5 . . ?
H21B C21 H21C 109.5 . . ?
O1 C22 O2 118.4(4) . . ?
O1 C22 C23 120.4(4) . . ?
O2 C22 C23 121.2(4) . . ?
O1 C22 Cu1 57.3(2) . . ?
O2 C22 Cu1 61.3(2) . . ?
C23 C22 Cu1 174.1(3) . . ?
C22 C23 H23A 109.5 . . ?
C22 C23 H23B 109.5 . . ?
H23A C23 H23B 109.5 . . ?
C22 C23 H23C 109.5 . . ?
H23A C23 H23C 109.5 . . ?
H23B C23 H23C 109.5 . . ?
O4 C24 O3 122.0(4) . . ?
O4 C24 C25 121.0(3) . . ?
O3 C24 C25 117.0(3) . . ?
O4 C24 Cu1 70.0(2) . . ?
O3 C24 Cu1 51.99(18) . . ?
C25 C24 Cu1 168.9(3) . . ?
C24 C25 H25A 109.5 . . ?
C24 C25 H25B 109.5 . . ?
H25A C25 H25B 109.5 . . ?
C24 C25 H25C 109.5 . . ?
H25A C25 H25C 109.5 . . ?
H25B C25 H25C 109.5 . . ?

loop_
_geom_bond_atom_site_label_1
_geom_bond_atom_site_label_2
_geom_bond_distance
_geom_bond_site_symmetry_2
_geom_bond_publ_flag
Cu1 C1 1.960(4) . ?
Cu1 O3 1.963(3) . ?
Cu1 O1 1.989(3) . ?
Cu1 O2 2.077(3) . ?
Cu1 O4 2.356(3) . ?
Cu1 C22 2.364(4) . ?
Cu1 C24 2.474(4) . ?
O1 C22 1.260(5) . ?
O2 C22 1.261(5) . ?
O3 C24 1.289(4) . ?
O4 C24 1.230(5) . ?
N1 C1 1.337(4) . ?
N1 C2 1.387(5) . ?
N1 C4 1.439(5) . ?
N2 C1 1.332(5) . ?
N2 C3 1.398(5) . ?
N2 C13 1.437(5) . ?
C2 C3 1.331(6) . ?
C2 H2 0.9500 . ?
C3 H3 0.9500 . ?
C4 C9 1.388(5) . ?
C4 C5 1.400(5) . ?
C5 C6 1.383(6) . ?
C5 C10 1.504(6) . ?
C6 C7 1.382(6) . ?
C6 H6 0.9500 . ?
C7 C8 1.394(6) . ?
C7 C11 1.503(6) . ?
C8 C9 1.381(6) . ?
C8 H8 0.9500 . ?
C9 C12 1.507(6) . ?
C10 H10A 0.9800 . ?
C10 H10B 0.9800 . ?
C10 H10C 0.9800 . ?
C11 H11A 0.9800 . ?
C11 H11B 0.9800 . ?
C11 H11C 0.9800 . ?
C12 H12A 0.9800 . ?
C12 H12B 0.9800 . ?
C12 H12C 0.9800 . ?
C13 C18 1.382(5) . ?
C13 C14 1.406(5) . ?
C14 C15 1.376(5) . ?
C14 C19 1.504(5) . ?
C15 C16 1.395(5) . ?
C15 H15 0.9500 . ?
C16 C17 1.394(5) . ?
C16 C20 1.505(5) . ?
C17 C18 1.375(5) . ?
C17 H17 0.9500 . ?
C18 C21 1.519(5) . ?
C19 H19A 0.9800 . ?
C19 H19B 0.9800 . ?
C19 H19C 0.9800 . ?
C20 H20A 0.9800 . ?
C20 H20B 0.9800 . ?
C20 H20C 0.9800 . ?
C21 H21A 0.9800 . ?
C21 H21B 0.9800 . ?
C21 H21C 0.9800 . ?
C22 C23 1.500(6) . ?
C23 H23A 0.9800 . ?
C23 H23B 0.9800 . ?
C23 H23C 0.9800 . ?
C24 C25 1.505(6) . ?
C25 H25A 0.9800 . ?
C25 H25B 0.9800 . ?
C25 H25C 0.9800 . ?

loop_
_geom_torsion_atom_site_label_1
_geom_torsion_atom_site_label_2
_geom_torsion_atom_site_label_3
_geom_torsion_atom_site_label_4
_geom_torsion
_geom_torsion_site_symmetry_1
_geom_torsion_site_symmetry_2
_geom_torsion_site_symmetry_3
_geom_torsion_site_symmetry_4
_geom_torsion_publ_flag
C1 Cu1 O1 C22 145.8(2) . . . . ?
O3 Cu1 O1 C22 -32.2(5) . . . . ?
O2 Cu1 O1 C22 -2.8(2) . . . . ?
O4 Cu1 O1 C22 -89.6(2) . . . . ?
C24 Cu1 O1 C22 -78.7(3) . . . . ?
C1 Cu1 O2 C22 -63.7(3) . . . . ?
O3 Cu1 O2 C22 175.0(2) . . . . ?
O1 Cu1 O2 C22 2.8(2) . . . . ?
O4 Cu1 O2 C22 113.8(2) . . . . ?
C24 Cu1 O2 C22 143.2(2) . . . . ?
C1 Cu1 O3 C24 117.2(3) . . . . ?
O1 Cu1 O3 C24 -64.9(5) . . . . ?
O2 Cu1 O3 C24 -91.7(2) . . . . ?
O4 Cu1 O3 C24 -0.8(2) . . . . ?
C22 Cu1 O3 C24 -88.0(3) . . . . ?
C1 Cu1 O4 C24 -80.9(3) . . . . ?
O3 Cu1 O4 C24 0.9(2) . . . . ?
O1 Cu1 O4 C24 165.6(2) . . . . ?
O2 Cu1 O4 C24 100.7(2) . . . . ?
C22 Cu1 O4 C24 131.5(3) . . . . ?
C3 N2 C1 N1 -1.4(4) . . . . ?
C13 N2 C1 N1 -179.6(3) . . . . ?
C3 N2 C1 Cu1 177.7(3) . . . . ?
C13 N2 C1 Cu1 -0.5(5) . . . . ?
C2 N1 C1 N2 0.9(4) . . . . ?
C4 N1 C1 N2 -177.3(3) . . . . ?
C2 N1 C1 Cu1 -178.2(3) . . . . ?
C4 N1 C1 Cu1 3.6(5) . . . . ?
O3 Cu1 C1 N2 -63.5(3) . . . . ?
O1 Cu1 C1 N2 117.1(3) . . . . ?
O2 Cu1 C1 N2 173.9(3) . . . . ?
O4 Cu1 C1 N2 -3.2(4) . . . . ?
C22 Cu1 C1 N2 138.5(3) . . . . ?
C24 Cu1 C1 N2 -34.2(4) . . . . ?
O3 Cu1 C1 N1 115.5(3) . . . . ?
O1 Cu1 C1 N1 -64.0(3) . . . . ?
O2 Cu1 C1 N1 -7.2(4) . . . . ?
O4 Cu1 C1 N1 175.7(3) . . . . ?
C22 Cu1 C1 N1 -42.6(4) . . . . ?
C24 Cu1 C1 N1 144.7(3) . . . . ?
C1 N1 C2 C3 -0.1(4) . . . . ?
C4 N1 C2 C3 178.0(3) . . . . ?
N1 C2 C3 N2 -0.7(4) . . . . ?
C1 N2 C3 C2 1.3(4) . . . . ?
C13 N2 C3 C2 179.5(3) . . . . ?
C1 N1 C4 C9 96.5(4) . . . . ?
C2 N1 C4 C9 -81.4(5) . . . . ?
C1 N1 C4 C5 -78.1(4) . . . . ?
C2 N1 C4 C5 104.0(4) . . . . ?
C9 C4 C5 C6 0.6(6) . . . . ?
N1 C4 C5 C6 174.9(3) . . . . ?
C9 C4 C5 C10 -179.3(4) . . . . ?
N1 C4 C5 C10 -5.0(5) . . . . ?
C4 C5 C6 C7 -0.7(6) . . . . ?
C10 C5 C6 C7 179.2(4) . . . . ?
C5 C6 C7 C8 1.2(6) . . . . ?
C5 C6 C7 C11 -178.7(4) . . . . ?
C6 C7 C8 C9 -1.5(6) . . . . ?
C11 C7 C8 C9 178.4(4) . . . . ?
C7 C8 C9 C4 1.4(6) . . . . ?
C7 C8 C9 C12 -175.2(4) . . . . ?
C5 C4 C9 C8 -0.9(6) . . . . ?
N1 C4 C9 C8 -175.3(3) . . . . ?
C5 C4 C9 C12 175.7(4) . . . . ?
N1 C4 C9 C12 1.3(6) . . . . ?
C1 N2 C13 C18 95.5(5) . . . . ?
C3 N2 C13 C18 -82.5(5) . . . . ?
C1 N2 C13 C14 -78.9(5) . . . . ?
C3 N2 C13 C14 103.2(4) . . . . ?
C18 C13 C14 C15 0.4(6) . . . . ?
N2 C13 C14 C15 174.6(4) . . . . ?
C18 C13 C14 C19 179.2(4) . . . . ?
N2 C13 C14 C19 -6.6(6) . . . . ?
C13 C14 C15 C16 0.9(6) . . . . ?
C19 C14 C15 C16 -177.9(4) . . . . ?
C14 C15 C16 C17 0.0(6) . . . . ?
C14 C15 C16 C20 179.5(4) . . . . ?
C15 C16 C17 C18 -2.3(6) . . . . ?
C20 C16 C17 C18 178.3(4) . . . . ?
C16 C17 C18 C13 3.5(6) . . . . ?
C16 C17 C18 C21 -176.2(4) . . . . ?
C14 C13 C18 C17 -2.6(6) . . . . ?
N2 C13 C18 C17 -176.8(4) . . . . ?
C14 C13 C18 C21 177.1(4) . . . . ?
N2 C13 C18 C21 3.0(6) . . . . ?
Cu1 O1 C22 O2 4.7(3) . . . . ?
Cu1 O1 C22 C23 -173.6(3) . . . . ?
Cu1 O2 C22 O1 -4.5(3) . . . . ?
Cu1 O2 C22 C23 173.8(4) . . . . ?
C1 Cu1 C22 O1 -42.4(3) . . . . ?
O3 Cu1 C22 O1 168.44(19) . . . . ?
O2 Cu1 C22 O1 175.3(3) . . . . ?
O4 Cu1 C22 O1 102.3(2) . . . . ?
C24 Cu1 C22 O1 129.1(2) . . . . ?
C1 Cu1 C22 O2 142.3(2) . . . . ?
O3 Cu1 C22 O2 -6.8(3) . . . . ?
O1 Cu1 C22 O2 -175.3(3) . . . . ?
O4 Cu1 C22 O2 -73.0(2) . . . . ?
C24 Cu1 C22 O2 -46.2(3) . . . . ?
Cu1 O4 C24 O3 -1.4(4) . . . . ?
Cu1 O4 C24 C25 179.3(4) . . . . ?
Cu1 O3 C24 O4 1.6(4) . . . . ?
Cu1 O3 C24 C25 -179.1(3) . . . . ?
C1 Cu1 C24 O4 111.8(2) . . . . ?
O3 Cu1 C24 O4 -178.5(4) . . . . ?
O1 Cu1 C24 O4 -20.9(3) . . . . ?
O2 Cu1 C24 O4 -83.8(2) . . . . ?
C22 Cu1 C24 O4 -60.8(3) . . . . ?
C1 Cu1 C24 O3 -69.7(3) . . . . ?
O1 Cu1 C24 O3 157.6(2) . . . . ?
O2 Cu1 C24 O3 94.7(2) . . . . ?
O4 Cu1 C24 O3 178.5(4) . . . . ?
C22 Cu1 C24 O3 117.7(2) . . . . ?
C1 Cu1 C24 C25 -65.3(17) . . . . ?
O3 Cu1 C24 C25 4.4(16) . . . . ?
O1 Cu1 C24 C25 162.0(16) . . . . ?
O2 Cu1 C24 C25 99.1(17) . . . . ?
O4 Cu1 C24 C25 -177.1(18) . . . . ?
C22 Cu1 C24 C25 122.1(17) . . . . ?
